data_4344379
loop_
_publ_author_name
'Guo, Weiwei'
'Lv, Hongjin'
'Bacsa, John'
'Gao, Yuanzhe'
'Lee, Je Seong'
'Hill, Craig L.'

_publ_section_title
;
 Syntheses, Structural Characterization, and Catalytic Properties of Di-
 and Trinickel Polyoxometalates.
;
_journal_issue 2
_journal_name_full 'Inorganic chemistry'
_journal_page_first 461
_journal_page_last 466
_journal_paper_doi 10.1021/acs.inorgchem.5b01935
_journal_volume 55
_journal_year 2016
_chemical_formula_moiety 'H148 Li12 Na8 Ni2 O186 P4 W30'
_chemical_formula_sum 'H148 Li12 Na8 Ni2 O186 P4 W30'
_chemical_formula_weight 9149.17
_chemical_name_common 2014-05-12
_chemical_name_systematic
;
 ?
;
_space_group_crystal_system triclinic
_space_group_IT_number 2
_space_group_name_Hall '-P 1'
_space_group_name_H-M_alt 'P -1'
_symmetry_space_group_name_Hall '-P 1'
_symmetry_space_group_name_H-M 'P -1'
_atom_sites_solution_primary iterative
_audit_creation_date 2014-12-17
_audit_creation_method
;
Olex2 1.2-beta
(compiled 2014.11.28 svn.r3106 for OlexSys, GUI svn.r4959)
;
_cell_angle_alpha 75.983(2)
_cell_angle_beta 81.838(2)
_cell_angle_gamma 61.8110(10)
_cell_formula_units_Z 1
_cell_length_a 13.2155(15)
_cell_length_b 13.380(2)
_cell_length_c 25.206(4)
_cell_measurement_reflns_used 9896
_cell_measurement_temperature 110(2)
_cell_measurement_theta_max 29.690
_cell_measurement_theta_min 2.454
_cell_volume 3809.4(9)
_computing_cell_refinement 'SAINT v8.34A (Bruker, 2013)'
_computing_data_collection 'APEX2 v2014.1-1 (Bruker, 2014)'
_computing_data_reduction 'SAINT v8.34A (Bruker, 2013)'
_computing_molecular_graphics 'Olex2 (Dolomanov et al., 2009)'
_computing_publication_material 'Olex2 (Dolomanov et al., 2009)'
_computing_structure_refinement 'SHELXL-97 (Sheldrick, 2008)'
_computing_structure_solution 'SHELXS-97 (Sheldrick, 2008)'
_diffrn_ambient_temperature 110(2)
_diffrn_detector_area_resol_mean 512
_diffrn_measured_fraction_theta_full 0.998
_diffrn_measured_fraction_theta_max 0.993
_diffrn_measurement_device_type 'Bruker APEX-II CCD'
_diffrn_measurement_method '\f and \w scans'
_diffrn_radiation_monochromator graphite
_diffrn_radiation_type MoK\a
_diffrn_radiation_wavelength 0.71073
_diffrn_reflns_av_R_equivalents 0.0508
_diffrn_reflns_av_unetI/netI 0.0602
_diffrn_reflns_laue_measured_fraction_full 0.998
_diffrn_reflns_laue_measured_fraction_max 0.993
_diffrn_reflns_limit_h_max 18
_diffrn_reflns_limit_h_min -18
_diffrn_reflns_limit_k_max 18
_diffrn_reflns_limit_k_min -18
_diffrn_reflns_limit_l_max 35
_diffrn_reflns_limit_l_min -35
_diffrn_reflns_number 64611
_diffrn_reflns_point_group_measured_fraction_full 0.998
_diffrn_reflns_point_group_measured_fraction_max 0.993
_diffrn_reflns_theta_full 25.242
_diffrn_reflns_theta_max 29.727
_diffrn_reflns_theta_min 1.763
_diffrn_source 'fine-focus sealed tube'
_diffrn_source_current 30
_diffrn_source_voltage 45
_diffrn_standards_number 0
_exptl_absorpt_coefficient_mu 22.992
_exptl_absorpt_correction_T_max 0.1281
_exptl_absorpt_correction_T_min 0.0492
_exptl_absorpt_correction_type multi-scan
_exptl_absorpt_process_details
;
SADABS-2012/1 (Bruker,2012) was used for absorption correction.
wR2(int) was 0.1010 before and 0.0552 after correction.
The Ratio of minimum to maximum transmission is 0.3841.
The \l/2 correction factor is 0.0015.
;
_exptl_crystal_colour green
_exptl_crystal_colour_primary green
_exptl_crystal_density_diffrn 3.988
_exptl_crystal_description prism
_exptl_crystal_F_000 4096
_exptl_crystal_recrystallization_method 'The material was recrystallised from water by slow evaporation'
_exptl_crystal_size_max 0.335
_exptl_crystal_size_mid 0.282
_exptl_crystal_size_min 0.228
_refine_diff_density_max 3.840
_refine_diff_density_min -3.682
_refine_diff_density_rms 0.437
_refine_ls_extinction_method none
_refine_ls_goodness_of_fit_ref 1.056
_refine_ls_hydrogen_treatment undef
_refine_ls_matrix_type full
_refine_ls_number_parameters 1029
_refine_ls_number_reflns 21521
_refine_ls_number_restraints 84
_refine_ls_restrained_S_all 1.056
_refine_ls_R_factor_all 0.0775
_refine_ls_R_factor_gt 0.0509
_refine_ls_shift/su_max 0.002
_refine_ls_shift/su_mean 0.000
_refine_ls_structure_factor_coef Fsqd
_refine_ls_weighting_details 'w=1/[\s^2^(Fo^2^)+(0.0464P)^2^+106.7675P] where P=(Fo^2^+2Fc^2^)/3'
_refine_ls_weighting_scheme calc
_refine_ls_wR_factor_gt 0.1148
_refine_ls_wR_factor_ref 0.1273
_reflns_Friedel_coverage 0.000
_reflns_number_gt 15936
_reflns_number_total 21521
_reflns_threshold_expression 'I > 2\s(I)'
_cod_data_source_file ic5b01935_si_002.cif
_cod_data_source_block 20140512
_cod_depositor_comments 'Adding full bibliography for 4344379--4344380.cif.'
_cod_database_code 4344379
_shelxl_version_number 2013-4
_shelx_space_group_comment
;
The symmetry employed for this shelxl refinement is uniquely defined
by the following loop, which should always be used as a source of
symmetry information in preference to the above space-group names.
They are only intended as comments.
;
_olex2_refinement_description
;
1. Uiso/Uaniso restraints and constraints
Uanis(Li2) \\sim Ueq: with sigma of 0.004 and sigma for terminal atoms of 0.008
Uanis(O24W) \\sim Ueq: with sigma of 0.004 and sigma for terminal atoms of 0.008
Uanis(O13W) \\sim Ueq: with sigma of 0.004 and sigma for terminal atoms of 0.008
Uanis(O3W) \\sim Ueq: with sigma of 0.004 and sigma for terminal atoms of 0.008
Uanis(W2') = Uanis(W1') = Uanis(W3')
Uanis(W13) = Uanis(W13')
Uanis(W15) = Uanis(W15')
Uanis(W12') = Uanis(W12)
Uanis(W10) = Uanis(W10')
Uanis(W11) = Uanis(W11')
Uanis(W14') = Uanis(W14)
Uiso(Na3C) = Uiso(Na3B)
Uiso(Na3A) = Uiso(Na3C)
Uiso(Na3A) = Uiso(Na3B)
Uanis(Na1B) = Uanis(Na1A)
Uanis(O5) = Uanis(W2')
Uanis(O4) = Uanis(W3')
Uanis(O3) = Uanis(W1')
Uanis(O29W) = Uanis(O29W)
Uanis(O29') = Uanis(O29W)
2. Rigid body (RIGU) restrains
 Na1B, Na1A
 with sigma for 1-2 distances of 0.002 and sigma for 1-3 distances of 0.002
 O1, P1, Ni1
 with sigma for 1-2 distances of 0.002 and sigma for 1-3 distances of 0.002
 O21, O25, O29, O1, P1
 with sigma for 1-2 distances of 0.003 and sigma for 1-3 distances of 0.003
 O43, Ni1, W11
 with sigma for 1-2 distances of 0.002 and sigma for 1-3 distances of 0.002
 O46, W10
 with sigma for 1-2 distances of 0.002 and sigma for 1-3 distances of 0.002
 O33, W15
 with sigma for 1-2 distances of 0.002 and sigma for 1-3 distances of 0.002
 O36, W13
 with sigma for 1-2 distances of 0.002 and sigma for 1-3 distances of 0.002
 O12W, Li3
 with sigma for 1-2 distances of 0.002 and sigma for 1-3 distances of 0.002
 O10W, Li3
 with sigma for 1-2 distances of 0.002 and sigma for 1-3 distances of 0.002
 Li2, O29W
 with sigma for 1-2 distances of 0.002 and sigma for 1-3 distances of 0.002
 O41, W12
 with sigma for 1-2 distances of 0.002 and sigma for 1-3 distances of 0.002
 O12W, Li3
 with sigma for 1-2 distances of 0.002 and sigma for 1-3 distances of 0.002
3. Others
 Sof(W1)=Sof(W2)=Sof(W3)=1-FVAR(1)
 Sof(W1')=Sof(W3')=Sof(W2')=FVAR(1)
 Sof(W15)=1-FVAR(2)
 Sof(W13')=Sof(W15')=FVAR(2)
 Sof(W10)=Sof(W11)=Sof(W12)=Sof(W13)=Sof(W14)=1-FVAR(3)
 Sof(W11')=Sof(W14')=Sof(W12')=Sof(W10')=FVAR(3)
 Sof(O29')=1-FVAR(4)
 Sof(O29W)=FVAR(4)
 Fixed Sof: Na3A(0.33333) Na1B(0.5) Na1A(0.5) Na3B(0.33333) O13W(0.5)
 Na3C(0.33333)
;
_olex2_diffrn_ambient_temperature_device 'Oxford Cryosystems'
_olex2_exptl_crystal_mounting_method 'The crystal was mounted on a mylar loop with paratone oil'
_olex2_submission_original_sample_id 2014-05-12
_olex2_submission_special_instructions 'No special instructions were received'

loop_
_space_group_symop_operation_xyz
'x, y, z'
'-x, -y, -z'

loop_
_atom_site_label
_atom_site_type_symbol
_atom_site_fract_x
_atom_site_fract_y
_atom_site_fract_z
_atom_site_U_iso_or_equiv
_atom_site_adp_type
_atom_site_occupancy
_atom_site_site_symmetry_order
_atom_site_calc_flag
_atom_site_refinement_flags_adp
_atom_site_refinement_flags_occupancy
_atom_site_disorder_assembly
_atom_site_disorder_group
O2 O 0.3445(7) 0.9132(7) 0.3423(3) 0.0160(17) Uani 1 1 d . . A 1
O3 O 0.2237(8) 1.0410(8) 0.4118(4) 0.0206(16) Uani 1 1 d . . A 1
O4 O 0.2431(8) 0.8325(8) 0.4228(4) 0.0222(17) Uani 1 1 d . . A 1
O5 O 0.4203(8) 0.8567(8) 0.4390(4) 0.0218(17) Uani 1 1 d . . A 1
O6 O 0.3745(8) 0.6795(8) 0.3606(4) 0.0200(19) Uani 1 1 d . . A 1
O7 O 0.3420(7) 0.8400(7) 0.2605(4) 0.0179(18) Uani 1 1 d . . . .
O5W O 0.0502(10) 0.7122(11) 0.1392(6) 0.046(3) Uani 1 1 d . . . .
O8 O 0.1405(8) 0.8958(8) 0.3281(4) 0.0197(18) Uani 1 1 d . . A 1
O9 O 0.1168(8) 1.0290(7) 0.2333(4) 0.0197(18) Uani 1 1 d . . . .
O10 O 0.1215(8) 1.1035(8) 0.3173(4) 0.0195(18) Uani 1 1 d . . A 1
O11 O 0.3214(7) 1.0418(7) 0.2503(3) 0.0147(17) Uani 1 1 d . . . .
O12 O 0.3312(8) 1.1379(8) 0.3370(3) 0.0199(19) Uani 1 1 d . . A 1
O13 O 0.1849(7) 1.2570(7) 0.2549(4) 0.0200(19) Uani 1 1 d . . . .
O14 O 0.5058(7) 1.0870(8) 0.2692(4) 0.0181(18) Uani 1 1 d . . . .
O15 O 0.5301(7) 0.9549(8) 0.3638(4) 0.0196(19) Uani 1 1 d . . A 1
O16 O 0.5111(7) 0.8663(8) 0.2762(4) 0.0174(18) Uani 1 1 d . . . .
Li4 Li 0.175(2) 0.561(2) 0.1447(12) 0.033(6) Uani 1 1 d . . . .
O17 O 0.5534(7) 0.7032(7) 0.3770(4) 0.0174(18) Uani 1 1 d . . A 1
O18 O 0.7036(8) 0.7777(8) 0.3255(4) 0.0209(19) Uani 1 1 d . . . .
O19 O 0.5491(7) 0.6281(8) 0.2925(4) 0.0195(18) Uani 1 1 d . . . .
O20 O 0.7087(8) 0.6864(8) 0.2391(4) 0.0208(19) Uani 1 1 d . . B 1
O21 O 0.5865(7) 0.8703(7) 0.1472(4) 0.0177(17) Uani 1 1 d U . B 1
O22 O 0.6838(8) 0.9251(8) 0.2263(4) 0.0214(19) Uani 1 1 d . . . .
O23 O 0.5739(8) 1.0934(8) 0.1444(4) 0.0199(19) Uani 1 1 d . . B 1
O24 O 0.3696(8) 1.2157(7) 0.1837(3) 0.0185(18) Uani 1 1 d . . B 1
O25 O 0.3954(7) 1.0452(8) 0.1234(4) 0.0184(17) Uani 1 1 d U . . .
O26 O 0.1696(8) 1.1837(8) 0.1665(3) 0.0190(18) Uani 1 1 d . . . .
O27 O 0.2813(8) 1.2645(8) 0.0874(3) 0.0189(18) Uani 1 1 d . . B 1
O0AA O 0.1924(8) 1.0298(8) 0.1100(4) 0.0217(19) Uani 1 1 d . . B 1
O28 O 0.2022(8) 0.8504(8) 0.1833(4) 0.0212(19) Uani 1 1 d . . . .
O29 O 0.4164(7) 0.8434(7) 0.1315(3) 0.0169(16) Uani 1 1 d U . B 1
O30 O 0.4252(8) 0.6431(8) 0.2136(3) 0.0213(19) Uani 1 1 d . . B 1
O31 O 0.3402(8) 0.7100(8) 0.1152(4) 0.0205(19) Uani 1 1 d . . B 1
O32 O 0.6240(8) 0.6336(8) 0.1692(4) 0.024(2) Uani 1 1 d . . B 1
O33 O 0.5512(8) 0.6773(8) 0.0662(4) 0.0214(19) Uani 1 1 d U . B 1
O34 O 0.5340(9) 0.4998(8) 0.1389(4) 0.029(2) Uani 1 1 d . . B 1
O1 O 0.5115(7) 0.9275(8) 0.0518(3) 0.0151(15) Uani 1 1 d U . . .
O36 O 0.2889(8) 1.1244(7) 0.0236(3) 0.0171(17) Uani 1 1 d U . B 1
O37 O 0.3074(8) 0.9015(8) 0.0350(4) 0.0190(18) Uani 1 1 d . . . .
O38 O 0.1211(8) 0.8781(8) 0.0843(4) 0.022(2) Uani 1 1 d . . B 1
O39 O 0.0807(8) 1.2678(8) 0.0634(4) 0.025(2) Uani 1 1 d . . . .
O40 O 0.4941(7) 1.1571(8) 0.0422(3) 0.0168(17) Uani 1 1 d . . B 1
O41 O 0.4498(8) 1.3291(8) 0.0952(4) 0.0205(19) Uani 1 1 d U . B 1
O42 O 0.8025(8) 0.7841(8) 0.1576(4) 0.0201(19) Uani 1 1 d . . B 1
O43 O 0.7069(7) 0.9650(8) 0.0715(3) 0.0160(17) Uani 1 1 d U . . .
O44 O 0.8188(8) 0.9884(9) 0.1461(4) 0.023(2) Uani 1 1 d . . B 1
O45 O 0.8641(8) 0.5509(8) 0.1703(4) 0.024(2) Uani 1 1 d . . B 1
O46 O 0.7386(8) 0.7050(8) 0.0840(4) 0.0220(19) Uani 1 1 d U . B 1
O47 O 0.7596(8) 0.5469(8) 0.3400(4) 0.024(2) Uani 1 1 d . . . .
O48 O 0.7188(8) 0.9821(9) 0.3169(4) 0.027(2) Uani 1 1 d . . . .
O49 O 0.3521(8) 1.3205(8) 0.2672(4) 0.025(2) Uani 1 1 d . . . .
O50 O -0.0184(8) 1.2661(8) 0.2342(4) 0.026(2) Uani 1 1 d . . . .
O51 O 0.2402(8) 0.7096(8) 0.2829(3) 0.0197(19) Uani 1 1 d . . . .
O52 O 0.0171(8) 0.8771(8) 0.2546(4) 0.025(2) Uani 1 1 d . . . .
O53 O 0.4287(9) 0.4974(8) 0.3105(4) 0.026(2) Uani 1 1 d . . . .
O54 O 0.4394(9) 0.6320(9) 0.4687(4) 0.030(2) Uani 1 1 d . . . .
O55 O 0.0237(8) 1.0164(9) 0.4134(4) 0.029(2) Uani 1 1 d . . . .
O56 O 0.3965(9) 1.0720(9) 0.4471(4) 0.027(2) Uani 1 1 d . . . .
O4W O 0.2867(9) 0.5629(9) 0.0802(5) 0.034(2) Uani 1 1 d . . . .
O10W O -0.0627(10) 0.7276(9) 0.2492(5) 0.041(3) Uani 1 1 d U . . .
P1 P 0.4775(2) 0.9209(2) 0.11499(11) 0.0078(5) Uani 1 1 d U . B 1
P2 P 0.3820(2) 0.9150(2) 0.27910(11) 0.0083(5) Uani 1 1 d . . . .
Ni1 Ni 0.39518(13) 0.98366(14) -0.00945(6) 0.0154(3) Uani 1 1 d U . . .
W1 W 0.38144(5) 1.01231(5) 0.39715(2) 0.01578(11) Uani 0.9639(9) 1 d . P A 1
W1' W 0.2182(13) 1.0859(14) 0.3776(6) 0.0206(16) Uani 0.0361(9) 1 d . P A 2
W2 W 0.15133(4) 0.97707(5) 0.37587(2) 0.01657(11) Uani 0.9639(9) 1 d . P A 1
W3 W 0.40850(5) 0.74025(5) 0.41077(2) 0.01667(11) Uani 0.9639(9) 1 d . P A 1
W3' W 0.2442(14) 0.8155(14) 0.3928(7) 0.0222(17) Uani 0.0361(9) 1 d . P A 2
W4 W 0.40473(5) 0.63877(4) 0.28584(2) 0.01754(11) Uani 1 1 d . . . .
W5 W 0.15300(4) 0.87071(4) 0.25186(2) 0.01610(10) Uani 1 1 d . . . .
W6 W 0.12439(4) 1.16413(4) 0.23696(2) 0.01446(10) Uani 1 1 d . . . .
W7 W 0.35060(4) 1.19813(4) 0.25720(2) 0.01503(10) Uani 1 1 d . . . .
W8 W 0.62770(4) 0.94224(4) 0.29521(2) 0.01556(10) Uani 1 1 d . . . .
W9 W 0.65349(4) 0.67613(4) 0.30839(2) 0.01606(10) Uani 1 1 d . . . .
W10 W 0.74087(4) 0.68114(5) 0.15525(2) 0.01556(11) Uani 0.9837(10) 1 d U P B 1
W11 W 0.71176(4) 0.95072(5) 0.14296(2) 0.01375(11) Uani 0.9837(10) 1 d U P B 1
W11' W 0.727(3) 0.980(3) 0.1538(13) 0.01375(11) Uani 0.0163(10) 1 d . P B 2
W12 W 0.43988(4) 1.20082(5) 0.10569(2) 0.01315(11) Uani 0.9837(10) 1 d U P B 1
W13 W 0.21509(4) 1.16387(5) 0.08575(2) 0.01259(11) Uani 0.9837(10) 1 d U P B 1
W13' W 0.233(2) 1.203(3) 0.0855(10) 0.01259(11) Uani 0.0194(13) 1 d . P B 2
W14 W 0.24569(4) 0.87541(5) 0.10074(2) 0.01402(11) Uani 0.9837(10) 1 d . P B 1
W14' W 0.259(3) 0.917(3) 0.0978(13) 0.01402(11) Uani 0.0163(10) 1 d . P B 2
W15 W 0.50067(5) 0.64269(5) 0.13334(2) 0.01658(13) Uani 0.9806(13) 1 d U P B 1
Na3A Na 0.466(2) 0.352(2) 0.3883(11) 0.063(4) Uiso 0.3333 1 d . P E .
O6W O -0.0609(10) 1.1184(11) 0.1373(6) 0.050(3) Uani 1 1 d . . . .
O8W O 0.1218(11) 0.4509(10) 0.1452(5) 0.045(3) Uani 1 1 d . . . .
O7W O 0.2670(13) 0.5394(12) 0.2045(6) 0.055(4) Uani 1 1 d . . . .
O9W O 0.1574(12) 0.5410(12) 0.3166(7) 0.062(4) Uani 1 1 d . . . .
Na1B Na 0.8406(13) 1.1176(13) 0.2652(8) 0.059(3) Uani 0.5 1 d U P C 2
O11W O -0.0043(12) 0.4702(11) 0.2684(7) 0.058(4) Uani 1 1 d . . . .
O14W O 0.0588(14) 1.2692(16) -0.0457(6) 0.070(5) Uani 1 1 d . . . .
O20W O 0.6409(14) 1.2552(13) 0.1821(8) 0.081(6) Uani 1 1 d . . . .
O15W O -0.0991(17) 1.229(2) 0.0154(8) 0.093(6) Uani 1 1 d . . . .
Na1A Na 0.8197(13) 1.2580(13) 0.1944(8) 0.059(3) Uani 0.5 1 d U P D 1
O2W O 0.363(2) 0.702(2) -0.0171(8) 0.128(10) Uani 1 1 d . . . .
O23W O 0.5317(15) 0.1834(15) 0.4528(6) 0.073(5) Uani 1 1 d . . . .
O25W O 0.7169(14) 0.4003(14) 0.2489(8) 0.077(5) Uani 1 1 d . . . .
O27W O 0.7293(17) 0.4798(16) 0.0335(8) 0.093(6) Uani 1 1 d . . . .
O28W O 0.1560(16) 0.6588(17) 0.4015(8) 0.088(6) Uani 1 1 d . . . .
Na2 Na 0.1399(17) 0.7975(19) 0.5237(7) 0.202(11) Uani 1 1 d . . A 1
O22W O 0.288(2) 0.3374(16) 0.3856(7) 0.097(7) Uani 1 1 d . . . .
W2' W 0.4750(14) 0.8503(14) 0.4139(6) 0.0218(17) Uani 0.0361(9) 1 d . P A 2
O17W O 0.6930(15) 0.8851(19) 0.4470(6) 0.087(6) Uani 1 1 d . . . .
O19W O 0.5853(13) 0.2615(16) 0.3093(9) 0.102(8) Uani 1 1 d . . . .
O1W O 0.8583(19) 0.3797(16) 0.1244(9) 0.119(9) Uani 1 1 d . . . .
O3W O 0.1012(15) 0.9996(18) -0.0322(7) 0.084(5) Uani 1 1 d U . . .
Li1 Li 0.6213(19) 0.7787(18) 0.0255(8) 0.017(4) Uani 1 1 d . . . .
O16W O 0.102(2) 1.113(3) 0.5038(8) 0.141(11) Uani 1 1 d . . . .
O26W O -0.0675(19) 0.853(3) 0.3779(8) 0.130(10) Uani 1 1 d . . . .
O12W O -0.0716(17) 0.607(3) 0.3732(9) 0.122(9) Uani 1 1 d U . . .
O21W O 0.292(2) 0.342(3) 0.5402(10) 0.158(12) Uani 1 1 d . . . .
Li2 Li 0.030(4) 1.303(4) 0.3715(17) 0.065(9) Uani 1 1 d U . . .
O29W O -0.131(3) 1.287(3) 0.3462(13) 0.068(6) Uani 0.52(2) 1 d U P A 1
W15' W 0.515(2) 0.688(3) 0.1296(11) 0.01658(13) Uani 0.0194(13) 1 d . P B 2
W12' W 0.451(3) 1.233(3) 0.1180(13) 0.01315(11) Uani 0.0163(10) 1 d . P B 2
W10' W 0.758(3) 0.714(3) 0.1633(14) 0.01556(11) Uani 0.0163(10) 1 d . P B 2
O29' O -0.124(3) 1.383(3) 0.2991(14) 0.068(6) Uani 0.48(2) 1 d . P A 2
O24W O 0.621(3) 0.403(3) 0.4081(15) 0.188(13) Uani 1 1 d U . E -2
Na3B Na 0.353(2) 0.472(2) 0.4483(11) 0.063(4) Uiso 0.3333 1 d . P E .
O18W O 0.748(3) 1.109(3) 0.4043(13) 0.179(14) Uani 1 1 d . . . .
O13W O 0.077(3) 0.506(3) 0.0286(13) 0.065(8) Uani 0.5 1 d U P . .
Na3C Na 0.441(2) 0.432(2) 0.4267(11) 0.063(4) Uiso 0.3333 1 d . P . .
Li3 Li 0.005(3) 0.581(3) 0.2987(16) 0.053(7) Uani 1 1 d U . . .

loop_
_atom_site_aniso_label
_atom_site_aniso_U_11
_atom_site_aniso_U_22
_atom_site_aniso_U_33
_atom_site_aniso_U_23
_atom_site_aniso_U_13
_atom_site_aniso_U_12
O2 0.017(4) 0.018(4) 0.009(4) -0.006(3) 0.000(3) -0.004(4)
O3 0.025(4) 0.026(4) 0.014(3) -0.012(3) 0.006(3) -0.013(4)
O4 0.027(4) 0.020(4) 0.020(4) -0.001(3) -0.002(4) -0.012(3)
O5 0.024(5) 0.022(4) 0.019(4) -0.002(3) -0.004(3) -0.010(4)
O6 0.022(5) 0.020(5) 0.021(4) -0.004(4) -0.007(4) -0.010(4)
O7 0.016(4) 0.014(4) 0.024(5) -0.003(3) -0.004(3) -0.006(4)
O5W 0.028(6) 0.043(7) 0.065(9) -0.013(6) 0.009(6) -0.018(6)
O8 0.028(5) 0.018(4) 0.018(4) -0.003(3) 0.000(4) -0.015(4)
O9 0.020(5) 0.014(4) 0.027(5) -0.008(4) -0.002(4) -0.006(4)
O10 0.019(5) 0.019(5) 0.018(4) -0.003(4) 0.000(3) -0.008(4)
O11 0.015(4) 0.010(4) 0.018(4) -0.003(3) -0.004(3) -0.004(3)
O12 0.026(5) 0.021(5) 0.013(4) -0.005(3) 0.003(4) -0.011(4)
O13 0.011(4) 0.012(4) 0.032(5) -0.008(4) -0.006(4) 0.001(3)
O14 0.011(4) 0.019(4) 0.020(4) 0.001(3) -0.003(3) -0.005(4)
O15 0.012(4) 0.023(5) 0.018(4) -0.002(4) -0.003(3) -0.004(4)
O16 0.013(4) 0.018(4) 0.020(4) 0.003(3) -0.009(3) -0.007(4)
Li4 0.037(15) 0.019(12) 0.044(16) 0.005(11) -0.017(12) -0.016(11)
O17 0.015(4) 0.016(4) 0.020(4) -0.004(3) -0.002(3) -0.006(4)
O18 0.019(5) 0.021(5) 0.027(5) 0.002(4) -0.008(4) -0.015(4)
O19 0.013(4) 0.025(5) 0.022(5) -0.008(4) -0.002(3) -0.009(4)
O20 0.023(5) 0.021(5) 0.017(4) -0.003(4) -0.002(4) -0.008(4)
O21 0.013(3) 0.014(4) 0.021(4) -0.007(3) -0.004(3) 0.000(3)
O22 0.022(5) 0.026(5) 0.016(4) -0.006(4) 0.002(4) -0.011(4)
O23 0.021(5) 0.025(5) 0.017(4) -0.005(4) -0.004(4) -0.012(4)
O24 0.028(5) 0.014(4) 0.013(4) -0.003(3) 0.001(4) -0.010(4)
O25 0.015(4) 0.018(3) 0.019(4) -0.005(3) -0.002(3) -0.003(3)
O26 0.017(4) 0.017(4) 0.014(4) -0.002(3) -0.001(3) -0.001(4)
O27 0.018(4) 0.018(4) 0.016(4) -0.002(3) -0.003(3) -0.004(4)
O0AA 0.027(5) 0.020(5) 0.026(5) -0.008(4) 0.004(4) -0.017(4)
O28 0.027(5) 0.026(5) 0.017(4) -0.004(4) 0.002(4) -0.019(4)
O29 0.017(4) 0.017(4) 0.019(4) -0.006(3) 0.000(3) -0.008(3)
O30 0.024(5) 0.024(5) 0.013(4) -0.001(4) -0.002(4) -0.009(4)
O31 0.016(4) 0.018(5) 0.027(5) -0.007(4) 0.001(4) -0.008(4)
O32 0.020(5) 0.015(5) 0.036(6) -0.003(4) -0.008(4) -0.006(4)
O33 0.024(5) 0.028(5) 0.014(3) -0.008(3) 0.001(3) -0.013(4)
O34 0.034(6) 0.019(5) 0.034(6) -0.007(4) -0.004(5) -0.010(4)
O1 0.011(3) 0.022(4) 0.012(2) -0.008(2) 0.004(2) -0.006(3)
O36 0.021(4) 0.015(4) 0.008(3) -0.001(3) 0.001(3) -0.004(3)
O37 0.020(5) 0.023(5) 0.017(4) -0.011(4) 0.010(3) -0.013(4)
O38 0.016(4) 0.030(5) 0.028(5) -0.005(4) -0.008(4) -0.015(4)
O39 0.012(4) 0.027(5) 0.023(5) 0.001(4) -0.008(4) 0.000(4)
O40 0.019(4) 0.019(4) 0.011(4) -0.005(3) 0.003(3) -0.008(4)
O41 0.028(5) 0.017(3) 0.025(5) -0.007(3) 0.002(4) -0.017(4)
O42 0.020(5) 0.018(4) 0.021(4) -0.004(4) -0.001(4) -0.008(4)
O43 0.017(4) 0.021(4) 0.010(3) -0.005(3) -0.002(3) -0.008(4)
O44 0.015(4) 0.039(6) 0.020(4) -0.002(4) -0.003(4) -0.019(4)
O45 0.018(5) 0.020(5) 0.028(5) -0.006(4) -0.001(4) -0.003(4)
O46 0.025(5) 0.024(5) 0.014(3) -0.008(3) -0.001(3) -0.007(4)
O47 0.020(5) 0.025(5) 0.024(5) 0.000(4) -0.008(4) -0.007(4)
O48 0.025(5) 0.038(6) 0.030(5) -0.008(4) -0.007(4) -0.022(5)
O49 0.029(5) 0.020(5) 0.032(5) -0.009(4) -0.005(4) -0.014(4)
O50 0.011(4) 0.023(5) 0.033(5) -0.007(4) 0.001(4) 0.002(4)
O51 0.021(5) 0.022(5) 0.013(4) -0.002(3) -0.005(3) -0.006(4)
O52 0.026(5) 0.025(5) 0.030(5) -0.003(4) 0.000(4) -0.017(4)
O53 0.029(5) 0.021(5) 0.032(5) -0.002(4) 0.002(4) -0.016(4)
O54 0.038(6) 0.023(5) 0.024(5) 0.001(4) -0.011(4) -0.010(5)
O55 0.016(5) 0.039(6) 0.028(5) -0.015(5) 0.012(4) -0.010(4)
O56 0.041(6) 0.034(6) 0.014(4) -0.011(4) -0.001(4) -0.020(5)
O4W 0.034(6) 0.025(5) 0.047(7) -0.009(5) -0.004(5) -0.016(5)
O10W 0.041(7) 0.023(5) 0.063(8) -0.006(5) -0.016(6) -0.014(5)
P1 0.0061(12) 0.0092(12) 0.0080(11) -0.0035(9) -0.0002(9) -0.0025(10)
P2 0.0087(13) 0.0057(12) 0.0106(12) -0.0002(10) -0.0014(10) -0.0038(10)
Ni1 0.0142(7) 0.0207(8) 0.0137(7) -0.0048(6) -0.0009(6) -0.0093(6)
W1 0.0170(2) 0.0175(2) 0.0131(2) -0.00431(18) -0.00076(18) -0.0075(2)
W1' 0.025(4) 0.026(4) 0.014(3) -0.012(3) 0.006(3) -0.013(4)
W2 0.0149(2) 0.0187(3) 0.0155(2) -0.00408(19) 0.00122(18) -0.0074(2)
W3 0.0175(3) 0.0169(2) 0.0150(2) -0.00223(19) -0.00129(19) -0.0076(2)
W3' 0.027(4) 0.020(4) 0.020(4) -0.001(3) -0.002(4) -0.012(3)
W4 0.0204(3) 0.0153(2) 0.0178(2) -0.00351(18) -0.00089(19) -0.0087(2)
W5 0.0141(2) 0.0196(2) 0.0166(2) -0.00396(18) -0.00043(18) -0.0092(2)
W6 0.0122(2) 0.0150(2) 0.0146(2) -0.00394(17) -0.00046(17) -0.00449(18)
W7 0.0174(2) 0.0144(2) 0.0139(2) -0.00367(17) -0.00104(17) -0.00724(19)
W8 0.0137(2) 0.0210(2) 0.0137(2) -0.00448(18) -0.00141(17) -0.0086(2)
W9 0.0136(2) 0.0158(2) 0.0162(2) -0.00266(18) -0.00213(18) -0.00431(19)
W10 0.0127(2) 0.0161(2) 0.0167(2) -0.00551(19) -0.00033(18) -0.0047(2)
W11 0.0107(2) 0.0190(3) 0.0126(2) -0.00397(19) -0.00087(17) -0.0071(2)
W11' 0.0107(2) 0.0190(3) 0.0126(2) -0.00397(19) -0.00087(17) -0.0071(2)
W12 0.0148(2) 0.0136(2) 0.0123(2) -0.00332(18) -0.00064(17) -0.00706(19)
W13 0.0106(2) 0.0142(2) 0.0129(2) -0.00306(18) -0.00160(17) -0.0051(2)
W13' 0.0106(2) 0.0142(2) 0.0129(2) -0.00306(18) -0.00160(17) -0.0051(2)
W14 0.0139(2) 0.0172(3) 0.0140(2) -0.00421(19) -0.00120(17) -0.0089(2)
W14' 0.0139(2) 0.0172(3) 0.0140(2) -0.00421(19) -0.00120(17) -0.0089(2)
W15 0.0190(3) 0.0143(3) 0.0182(2) -0.00587(19) -0.00134(19) -0.0076(2)
O6W 0.027(6) 0.041(7) 0.087(10) -0.026(7) 0.000(6) -0.014(6)
O8W 0.055(8) 0.027(6) 0.055(8) -0.008(5) 0.005(6) -0.022(6)
O7W 0.076(10) 0.051(8) 0.049(8) 0.009(6) -0.025(7) -0.041(8)
O9W 0.040(8) 0.045(8) 0.098(12) -0.009(8) -0.008(8) -0.018(7)
Na1B 0.039(6) 0.038(6) 0.100(10) -0.028(6) 0.003(6) -0.011(5)
O11W 0.046(8) 0.032(7) 0.095(11) -0.026(7) -0.024(8) -0.006(6)
O14W 0.076(11) 0.117(14) 0.052(9) -0.041(9) 0.017(8) -0.066(11)
O20W 0.075(11) 0.049(9) 0.118(14) -0.034(9) -0.063(10) -0.003(8)
O15W 0.091(14) 0.139(18) 0.084(13) -0.035(12) -0.010(11) -0.072(14)
Na1A 0.039(6) 0.038(6) 0.100(10) -0.028(6) 0.003(6) -0.011(5)
O2W 0.18(2) 0.23(3) 0.095(15) -0.087(17) 0.074(15) -0.19(2)
O23W 0.094(13) 0.082(12) 0.043(8) 0.006(8) -0.008(8) -0.047(11)
O25W 0.064(10) 0.059(10) 0.109(14) -0.021(9) -0.036(10) -0.019(8)
O27W 0.104(15) 0.072(12) 0.103(15) -0.055(11) 0.000(12) -0.023(11)
O28W 0.082(13) 0.104(15) 0.099(14) -0.033(12) 0.018(11) -0.060(12)
Na2 0.157(17) 0.195(19) 0.117(13) -0.003(12) 0.053(12) 0.001(14)
O22W 0.15(2) 0.067(12) 0.067(12) -0.005(9) -0.015(12) -0.043(13)
W2' 0.024(5) 0.022(4) 0.019(4) -0.002(3) -0.004(3) -0.010(4)
O17W 0.075(12) 0.161(19) 0.039(8) -0.040(10) 0.005(8) -0.058(13)
O19W 0.038(9) 0.089(13) 0.17(2) -0.082(14) -0.038(11) 0.013(8)
O1W 0.121(17) 0.060(11) 0.114(16) -0.050(11) -0.061(13) 0.038(11)
O3W 0.063(7) 0.114(9) 0.072(8) 0.007(6) -0.005(6) -0.048(6)
Li1 0.021(11) 0.011(10) 0.015(10) 0.005(8) -0.002(8) -0.007(9)
O16W 0.13(2) 0.30(3) 0.074(13) -0.120(19) 0.063(13) -0.14(2)
O26W 0.097(16) 0.25(3) 0.059(12) -0.056(16) 0.002(11) -0.082(19)
O12W 0.071(12) 0.23(3) 0.087(10) -0.049(12) -0.005(10) -0.078(15)
O21W 0.15(2) 0.22(3) 0.103(19) -0.006(19) -0.061(17) -0.07(2)
Li2 0.067(9) 0.063(9) 0.061(9) -0.013(4) 0.000(4) -0.025(5)
O29W 0.057(9) 0.062(14) 0.072(14) -0.028(11) 0.003(9) -0.012(9)
W15' 0.0190(3) 0.0143(3) 0.0182(2) -0.00587(19) -0.00134(19) -0.0076(2)
W12' 0.0148(2) 0.0136(2) 0.0123(2) -0.00332(18) -0.00064(17) -0.00706(19)
W10' 0.0127(2) 0.0161(2) 0.0167(2) -0.00551(19) -0.00033(18) -0.0047(2)
O29' 0.057(9) 0.062(14) 0.072(14) -0.028(11) 0.003(9) -0.012(9)
O24W 0.189(14) 0.186(14) 0.186(14) -0.037(5) -0.006(4) -0.084(7)
O18W 0.18(3) 0.28(4) 0.15(3) -0.12(3) 0.05(2) -0.15(3)
O13W 0.067(10) 0.063(10) 0.069(11) -0.002(7) -0.009(7) -0.037(8)
Li3 0.055(14) 0.031(8) 0.072(10) 0.003(7) -0.022(8) -0.019(8)

loop_
_atom_type_symbol
_atom_type_description
_atom_type_scat_dispersion_real
_atom_type_scat_dispersion_imag
_atom_type_scat_source
H H 0.0000 0.0000 'International Tables Vol C Tables 4.2.6.8 and 6.1.1.4'
Li Li -0.0003 0.0001 'International Tables Vol C Tables 4.2.6.8 and 6.1.1.4'
Na Na 0.0362 0.0249 'International Tables Vol C Tables 4.2.6.8 and 6.1.1.4'
Ni Ni 0.3393 1.1124 'International Tables Vol C Tables 4.2.6.8 and 6.1.1.4'
O O 0.0106 0.0060 'International Tables Vol C Tables 4.2.6.8 and 6.1.1.4'
P P 0.1023 0.0942 'International Tables Vol C Tables 4.2.6.8 and 6.1.1.4'
W W -0.8490 6.8722 'International Tables Vol C Tables 4.2.6.8 and 6.1.1.4'

loop_
_geom_angle_atom_site_label_1
_geom_angle_atom_site_label_2
_geom_angle_atom_site_label_3
_geom_angle
_geom_angle_site_symmetry_1
_geom_angle_site_symmetry_3
P2 O2 W1 124.2(5) . .
P2 O2 W2 123.8(5) . .
P2 O2 W3 123.2(4) . .
W1 O2 W2 92.3(3) . .
W1 O2 W3 92.1(3) . .
W2 O2 W3 91.9(3) . .
W1 O3 W2 122.9(4) . .
W2 O4 W3 123.5(5) . .
W2 O4 Na2 113.6(6) . .
W3 O4 Na2 120.6(6) . .
W3 O5 W1 123.4(5) . .
W3 O6 W4 148.2(5) . .
P2 O7 W4 129.8(5) . .
P2 O7 W5 129.4(5) . .
W4 O7 W5 90.3(3) . .
W2 O8 W5 149.2(5) . .
W6 O9 W5 156.6(5) . .
W2 O10 W6 149.2(5) . .
P2 O11 W6 129.5(5) . .
P2 O11 W7 129.3(5) . .
W7 O11 W6 91.0(3) . .
W1 O12 W7 147.8(5) . .
W6 O13 W7 119.8(4) . .
W8 O14 W7 156.6(5) . .
W1 O15 W8 148.3(5) . .
P2 O16 W8 129.9(5) . .
P2 O16 W9 129.7(5) . .
W8 O16 W9 90.4(3) . .
O5W Li4 O8W 110.7(14) . .
O5W Li4 O7W 106.4(14) . .
O8W Li4 O7W 119.8(14) . .
W3 O17 W9 148.1(5) . .
W9 O18 W8 120.5(4) . .
W4 O19 W9 156.0(5) . .
W9 O20 W10 163.8(5) . .
P1 O21 W10 127.2(5) . .
P1 O21 W11 127.3(5) . .
W11 O21 W10 91.8(3) . .
W8 O22 W11 164.4(6) . .
W8 O22 W11' 152.9(13) . .
W12 O23 W11 143.3(5) . .
W7 O24 W12 163.2(5) . .
P1 O25 W12 126.1(5) . .
P1 O25 W13 125.9(5) . .
W13 O25 W12 91.6(3) . .
W6 O26 W13 163.0(5) . .
W6 O26 W13' 176.2(9) . .
W12 O27 W13 120.6(5) . .
W13 O0AA W14 143.7(5) . .
W5 O28 W14 164.1(5) . .
W5 O28 W14' 149.3(11) . .
P1 O29 W14 128.0(5) . .
P1 O29 W15 126.3(5) . .
W14 O29 W15 92.5(3) . .
W4 O30 W15 161.7(5) . .
W14 O31 W15 120.9(5) . .
W10 O32 W15 140.4(6) . .
W15 O33 Li1 138.0(8) . .
P1 O1 Ni1 124.2(5) . .
P1 O1 Ni1 123.2(5) . 2_675
P1 O1 Li1 118.8(8) . .
Ni1 O1 Ni1 96.0(3) . 2_675
Li1 O1 Ni1 93.0(7) . 2_675
Li1 O1 Ni1 93.9(7) . .
Ni1 O36 Li1 90.3(6) . 2_675
W13 O36 Ni1 141.8(5) . .
W13 O36 Li1 119.7(7) . 2_675
W14 O37 Ni1 143.5(5) . .
W14' O37 Ni1 122.7(15) . .
Ni1 O40 Li1 90.8(6) 2_675 2_675
W12 O40 Ni1 142.0(5) . 2_675
W12 O40 Li1 119.9(7) . 2_675
W10 O42 W11 122.8(5) . .
Ni1 O43 W11' 148.0(9) 2_675 .
W11 O43 Ni1 144.9(5) . 2_675
W10 O46 Li1 138.1(8) . .
W8 O48 Na1B 135.5(6) . .
W6 O50 Na1A 126.8(6) . 1_455
W5 O51 W4 121.2(5) . .
W5 O52 Na1B 108.0(5) . 1_455
W4 O53 Na3A 144.5(9) . .
W4 O53 Na3C 113.1(7) . .
Na3A O53 Na3C 31.8(9) . .
W3 O54 Na3C 136.2(7) . 2_666
O21 P1 O25 110.5(5) . .
O21 P1 O29 111.1(5) . .
O21 P1 O1 108.9(5) . .
O25 P1 O1 107.7(5) . .
O29 P1 O25 110.5(5) . .
O29 P1 O1 107.9(5) . .
O7 P2 O2 106.5(5) . .
O7 P2 O11 112.5(5) . .
O11 P2 O2 105.7(5) . .
O16 P2 O2 106.2(5) . .
O16 P2 O7 112.5(5) . .
O16 P2 O11 112.7(5) . .
O1 Ni1 O1 84.0(3) . 2_675
O1 Ni1 Li1 42.4(5) . .
O1 Ni1 Li1 42.5(5) 2_675 2_675
O1 Ni1 Li1 88.5(5) . 2_675
O1 Ni1 Li1 87.9(5) 2_675 .
O36 Ni1 O1 89.5(3) . 2_675
O36 Ni1 O1 89.9(3) . .
O36 Ni1 O40 178.3(4) . 2_675
O36 Ni1 Li1 47.2(5) . 2_675
O36 Ni1 Li1 132.3(5) . .
O37 Ni1 O1 176.5(3) . 2_675
O37 Ni1 O1 93.3(4) . .
O37 Ni1 O36 88.3(4) . .
O37 Ni1 O40 92.8(3) . 2_675
O37 Ni1 Li1 91.5(5) . .
O37 Ni1 Li1 135.5(5) . 2_675
O40 Ni1 O1 89.3(3) 2_675 2_675
O40 Ni1 O1 88.8(3) 2_675 .
O40 Ni1 Li1 46.4(5) 2_675 .
O40 Ni1 Li1 131.7(5) 2_675 2_675
O43 Ni1 O1 176.1(3) 2_675 .
O43 Ni1 O1 93.2(3) 2_675 2_675
O43 Ni1 O36 92.7(4) 2_675 .
O43 Ni1 O37 89.6(4) 2_675 .
O43 Ni1 O40 88.5(3) 2_675 2_675
O43 Ni1 Li1 91.3(5) 2_675 2_675
O43 Ni1 Li1 135.0(5) 2_675 .
Li1 Ni1 Li1 117.6(4) . 2_675
O3 W1 O2 72.7(3) . .
O3 W1 O5 85.6(4) . .
O5 W1 O2 72.3(3) . .
O12 W1 O2 85.1(3) . .
O12 W1 O3 88.2(4) . .
O12 W1 O5 157.5(4) . .
O12 W1 O15 88.8(4) . .
O15 W1 O2 85.3(3) . .
O15 W1 O3 158.0(4) . .
O15 W1 O5 89.0(4) . .
O56 W1 O2 169.0(4) . .
O56 W1 O3 99.8(4) . .
O56 W1 O5 99.3(4) . .
O56 W1 O12 103.0(4) . .
O56 W1 O15 102.1(4) . .
O3 W2 O2 72.0(3) . .
O4 W2 O2 72.7(4) . .
O4 W2 O3 85.0(4) . .
O8 W2 O2 85.1(4) . .
O8 W2 O3 157.0(4) . .
O8 W2 O4 89.5(4) . .
O8 W2 O10 88.8(4) . .
O10 W2 O2 84.0(3) . .
O10 W2 O3 87.6(4) . .
O10 W2 O4 156.7(4) . .
O55 W2 O2 167.9(4) . .
O55 W2 O3 99.0(4) . .
O55 W2 O4 98.9(5) . .
O55 W2 O8 103.9(4) . .
O55 W2 O10 104.1(5) . .
O4 W3 O2 71.9(3) . .
O5 W3 O2 72.1(3) . .
O5 W3 O4 84.0(4) . .
O6 W3 O2 84.7(3) . .
O6 W3 O4 88.3(4) . .
O6 W3 O5 156.8(4) . .
O6 W3 O17 89.7(4) . .
O17 W3 O2 85.4(3) . .
O17 W3 O4 157.3(4) . .
O17 W3 O5 89.0(4) . .
O54 W3 O2 169.2(4) . .
O54 W3 O4 100.4(5) . .
O54 W3 O5 100.1(4) . .
O54 W3 O6 102.9(4) . .
O54 W3 O17 102.1(5) . .
O6 W4 O7 79.9(3) . .
O19 W4 O6 83.1(4) . .
O19 W4 O7 85.5(4) . .
O19 W4 O51 157.4(4) . .
O30 W4 O6 164.1(4) . .
O30 W4 O7 84.4(4) . .
O30 W4 O19 93.1(4) . .
O30 W4 O51 93.3(4) . .
O51 W4 O6 84.8(4) . .
O51 W4 O7 73.7(3) . .
O53 W4 O6 94.6(4) . .
O53 W4 O7 170.3(4) . .
O53 W4 O19 101.9(4) . .
O53 W4 O30 101.3(5) . .
O53 W4 O51 98.0(4) . .
O8 W5 O7 80.3(3) . .
O9 W5 O7 84.8(3) . .
O9 W5 O8 82.8(4) . .
O9 W5 O51 156.8(4) . .
O28 W5 O7 83.5(4) . .
O28 W5 O8 163.5(4) . .
O28 W5 O9 92.5(4) . .
O28 W5 O51 93.1(4) . .
O51 W5 O7 73.5(3) . .
O51 W5 O8 85.6(4) . .
O52 W5 O7 171.2(4) . .
O52 W5 O8 94.5(4) . .
O52 W5 O9 101.7(4) . .
O52 W5 O28 101.9(4) . .
O52 W5 O51 99.1(4) . .
O9 W6 O10 83.0(4) . .
O9 W6 O11 85.2(3) . .
O9 W6 O13 157.8(4) . .
O10 W6 O11 79.9(3) . .
O13 W6 O10 85.6(4) . .
O13 W6 O11 74.1(3) . .
O26 W6 O9 91.7(4) . .
O26 W6 O10 162.8(4) . .
O26 W6 O11 83.3(3) . .
O26 W6 O13 93.6(4) . .
O50 W6 O9 102.4(4) . .
O50 W6 O10 95.6(4) . .
O50 W6 O11 170.8(4) . .
O50 W6 O13 97.6(4) . .
O50 W6 O26 101.5(4) . .
O12 W7 O11 80.9(3) . .
O13 W7 O11 73.7(3) . .
O13 W7 O12 85.3(4) . .
O14 W7 O11 85.4(3) . .
O14 W7 O12 82.9(4) . .
O14 W7 O13 157.5(4) . .
O24 W7 O11 83.7(3) . .
O24 W7 O12 164.3(4) . .
O24 W7 O13 93.1(4) . .
O24 W7 O14 93.1(4) . .
O49 W7 O11 171.4(4) . .
O49 W7 O12 94.6(4) . .
O49 W7 O13 98.7(4) . .
O49 W7 O14 101.4(4) . .
O49 W7 O24 101.0(4) . .
O14 W8 O15 82.8(4) . .
O14 W8 O16 85.0(3) . .
O14 W8 O18 157.2(4) . .
O15 W8 O16 80.8(3) . .
O18 W8 O15 85.7(4) . .
O18 W8 O16 73.7(3) . .
O22 W8 O14 91.6(4) . .
O22 W8 O15 163.3(4) . .
O22 W8 O16 83.1(4) . .
O22 W8 O18 94.0(4) . .
O48 W8 O14 101.4(4) . .
O48 W8 O15 95.1(4) . .
O48 W8 O16 172.0(4) . .
O48 W8 O18 99.2(4) . .
O48 W8 O22 101.4(4) . .
O17 W9 O16 80.6(3) . .
O18 W9 O16 73.9(3) . .
O18 W9 O17 85.3(4) . .
O19 W9 O16 85.6(3) . .
O19 W9 O17 82.6(4) . .
O19 W9 O18 157.7(4) . .
O20 W9 O16 84.2(4) . .
O20 W9 O17 164.3(4) . .
O20 W9 O18 94.2(4) . .
O20 W9 O19 92.5(4) . .
O47 W9 O16 170.7(4) . .
O47 W9 O17 94.0(4) . .
O47 W9 O18 98.3(4) . .
O47 W9 O19 101.2(4) . .
O47 W9 O20 101.6(4) . .
O20 W10 O21 81.5(3) . .
O32 W10 O20 81.0(4) . .
O32 W10 O21 84.5(4) . .
O32 W10 O42 152.8(4) . .
O42 W10 O20 81.9(4) . .
O42 W10 O21 72.2(3) . .
O45 W10 O20 90.4(4) . .
O45 W10 O21 168.6(4) . .
O45 W10 O32 102.3(4) . .
O45 W10 O42 98.7(4) . .
O45 W10 O46 102.3(4) . .
O46 W10 O20 167.2(4) . .
O46 W10 O21 85.9(4) . .
O46 W10 O32 95.5(4) . .
O46 W10 O42 96.6(4) . .
O22 W11 O21 82.8(3) . .
O23 W11 O21 84.8(3) . .
O23 W11 O22 83.0(4) . .
O23 W11 O42 154.8(4) . .
O42 W11 O21 72.5(3) . .
O42 W11 O22 83.3(4) . .
O43 W11 O21 83.3(4) . .
O43 W11 O22 165.7(4) . .
O43 W11 O23 92.9(4) . .
O43 W11 O42 95.2(4) . .
O44 W11 O21 170.6(4) . .
O44 W11 O22 92.9(4) . .
O44 W11 O23 102.9(4) . .
O44 W11 O42 98.9(4) . .
O44 W11 O43 101.4(4) . .
O22 W11' O43 135(2) . .
O23 W12 O24 82.5(4) . .
O23 W12 O25 84.5(3) . .
O23 W12 O27 154.7(4) . .
O24 W12 O25 82.0(3) . .
O27 W12 O24 82.8(4) . .
O27 W12 O25 73.2(3) . .
O40 W12 O23 95.3(4) . .
O40 W12 O24 165.6(4) . .
O40 W12 O25 83.6(4) . .
O40 W12 O27 93.9(4) . .
O41 W12 O23 102.3(4) . .
O41 W12 O24 92.6(4) . .
O41 W12 O25 170.9(4) . .
O41 W12 O27 98.8(4) . .
O41 W12 O40 101.7(4) . .
O26 W13 O25 81.6(3) . .
O27 W13 O25 73.6(3) . .
O27 W13 O26 82.0(4) . .
O0AA W13 O25 84.3(4) . .
O0AA W13 O26 83.7(4) . .
O0AA W13 O27 155.2(4) . .
O36 W13 O25 84.0(4) . .
O36 W13 O26 165.6(4) . .
O36 W13 O27 93.8(4) . .
O36 W13 O0AA 95.1(4) . .
O39 W13 O25 170.8(4) . .
O39 W13 O26 92.3(4) . .
O39 W13 O27 98.8(4) . .
O39 W13 O0AA 102.0(5) . .
O39 W13 O36 102.0(4) . .
O25 W13' Li1 88.8(9) . 2_675
O26 W13' O25 82.0(9) . .
O26 W13' Li1 167.8(13) . 2_675
O39 W13' O25 149.5(18) . .
O39 W13' O26 87.3(11) . .
O39 W13' Li1 104.6(11) . 2_675
O0AA W14 O28 82.0(4) . .
O0AA W14 O29 84.6(4) . .
O0AA W14 O31 155.8(4) . .
O28 W14 O29 83.4(3) . .
O31 W14 O28 84.6(4) . .
O31 W14 O29 73.8(3) . .
O37 W14 O0AA 93.0(4) . .
O37 W14 O28 167.1(4) . .
O37 W14 O29 84.2(4) . .
O37 W14 O31 95.7(4) . .
O38 W14 O0AA 102.2(4) . .
O38 W14 O28 91.3(4) . .
O38 W14 O29 170.7(4) . .
O38 W14 O31 98.2(4) . .
O38 W14 O37 101.5(4) . .
O37 W14' O28 152(2) . .
O30 W15 O29 81.2(3) . .
O31 W15 O29 72.1(3) . .
O31 W15 O30 80.8(4) . .
O32 W15 O29 85.1(3) . .
O32 W15 O30 82.3(4) . .
O32 W15 O31 153.4(4) . .
O33 W15 O29 85.4(4) . .
O33 W15 O30 166.5(4) . .
O33 W15 O31 96.0(4) . .
O33 W15 O32 95.7(4) . .
O34 W15 O29 168.2(4) . .
O34 W15 O30 91.5(4) . .
O34 W15 O31 97.6(4) . .
O34 W15 O32 103.2(4) . .
O34 W15 O33 101.9(5) . .
O53 Na3A O22W 94.8(11) . .
O53 Na3A O19W 71.8(9) . .
O23W Na3A O53 167.5(14) . .
O23W Na3A O22W 88.7(11) . .
O23W Na3A O19W 95.8(12) . .
O23W Na3A Na3B 96.0(13) . .
O22W Na3A O19W 102.7(11) . .
Na3B Na3A O53 96.4(12) . .
Na3B Na3A O22W 81.1(12) . .
Na3B Na3A O19W 167.7(16) . .
Na3C Na3A O53 93.9(17) . .
Na3C Na3A O23W 96.7(17) . .
Na3C Na3A O22W 106.1(18) . .
Na3C Na3A O19W 149(2) . .
Na3C Na3A Na3B 25.0(13) . .
O48 Na1B O52 78.3(5) . 1_655
O6W Na1A O50 97.2(6) 1_655 1_655
O6W Na1A O20W 95.7(7) 1_655 .
O20W Na1A O50 163.8(10) . 1_655
O25W Na1A O50 78.0(7) 1_565 1_655
O25W Na1A O6W 174.5(9) 1_565 1_655
O25W Na1A O20W 89.4(7) 1_565 .
O1W Na1A O50 79.5(8) 1_565 1_655
O1W Na1A O6W 81.7(8) 1_565 1_655
O1W Na1A O20W 112.0(10) 1_565 .
O1W Na1A O25W 94.6(8) 1_565 1_565
Na3A O23W Na3C 31.2(9) . .
O4 Na2 O16W 102.6(8) . 2_576
O4 Na2 Li2 158.4(12) . 2_576
O16W Na2 Li2 65.3(9) 2_576 2_576
O33 Li1 O1 99.1(10) . .
O33 Li1 O40 91.7(9) . 2_675
O33 Li1 O46 87.8(9) . .
O1 Li1 O40 86.2(9) . 2_675
O46 Li1 O1 99.9(10) . .
O46 Li1 O40 173.9(12) . 2_675
O29W Li2 Na2 59.9(12) . 2_576
O29' Li2 W1' 121.8(17) . .
Na3C O24W Na3A 35.4(11) . .
Na3A Na3B O28W 113.2(13) . .
Na3A Na3B O21W 109.5(14) . .
O28W Na3B O21W 109.6(12) . .
Na3C Na3B Na3A 33.7(18) . .
Na3C Na3B O28W 126(2) . .
Na3C Na3B O21W 121(2) . .
O53 Na3C O54 152.1(11) . 2_666
O53 Na3C O23W 106.3(9) . .
Na3A Na3C O53 54.3(14) . .
Na3A Na3C O54 125.5(18) . 2_666
Na3A Na3C O23W 52.2(14) . .
Na3A Na3C O24W 85.5(19) . .
O23W Na3C O54 77.7(8) . 2_666
O24W Na3C O53 82.2(13) . .
O24W Na3C O54 70.2(12) . 2_666
O24W Na3C O23W 87.0(13) . .
Na3B Na3C O53 113(2) . .
Na3B Na3C O54 91(2) . 2_666
Na3B Na3C Na3A 121(3) . .
Na3B Na3C O23W 109(2) . .
Na3B Na3C O24W 153(3) . .
O10W Li3 O9W 111.8(18) . .
O10W Li3 O12W 106.7(19) . .
O9W Li3 O12W 97.7(17) . .
O11W Li3 O10W 108.3(18) . .
O11W Li3 O9W 113.9(19) . .
O11W Li3 O12W 118(2) . .

loop_
_geom_bond_atom_site_label_1
_geom_bond_atom_site_label_2
_geom_bond_distance
_geom_bond_site_symmetry_2
O2 P2 1.598(8) .
O2 W1 2.367(8) .
O2 W2 2.374(8) .
O2 W3 2.383(9) .
O3 W1 1.929(9) .
O3 W2 1.965(9) .
O4 W2 1.922(9) .
O4 W3 1.959(10) .
O4 Na2 2.753(19) .
O5 W1 1.947(9) .
O5 W3 1.938(9) .
O6 W3 1.862(8) .
O6 W4 2.021(9) .
O7 P2 1.519(9) .
O7 W4 2.357(9) .
O7 W5 2.365(9) .
O5W Li4 1.90(3) .
O8 W2 1.868(9) .
O8 W5 1.999(9) .
O9 W5 1.886(9) .
O9 W6 1.883(8) .
O10 W2 1.876(9) .
O10 W6 1.994(9) .
O11 P2 1.527(9) .
O11 W6 2.350(8) .
O11 W7 2.348(8) .
O12 W1 1.887(9) .
O12 W7 2.006(9) .
O13 W6 1.924(9) .
O13 W7 1.950(9) .
O14 W7 1.893(8) .
O14 W8 1.875(9) .
O15 W1 1.891(9) .
O15 W8 1.996(9) .
O16 P2 1.509(9) .
O16 W8 2.358(8) .
O16 W9 2.363(9) .
Li4 O8W 1.91(3) .
Li4 O7W 1.95(3) .
O17 W3 1.866(9) .
O17 W9 2.018(9) .
O18 W8 1.938(9) .
O18 W9 1.920(9) .
O19 W4 1.874(8) .
O19 W9 1.896(9) .
O20 W9 1.794(9) .
O20 W10 2.107(9) .
O21 P1 1.528(9) .
O21 W10 2.367(8) .
O21 W11 2.342(9) .
O22 W8 1.813(9) .
O22 W11 2.053(9) .
O22 W11' 1.91(3) .
O23 W11 1.922(9) .
O23 W12 1.887(9) .
O24 W7 1.807(8) .
O24 W12 2.065(8) .
O25 P1 1.546(9) .
O25 W12 2.348(9) .
O25 W13 2.331(9) .
O25 W13' 2.30(3) .
O26 W6 1.790(8) .
O26 W13 2.082(8) .
O26 W13' 2.10(3) .
O27 W12 1.930(9) .
O27 W13 1.932(9) .
O0AA W13 1.899(9) .
O0AA W14 1.905(9) .
O28 W5 1.796(9) .
O28 W14 2.068(9) .
O28 W14' 2.29(4) .
O29 P1 1.545(9) .
O29 W14 2.302(9) .
O29 W15 2.363(8) .
O30 W4 1.794(9) .
O30 W15 2.124(9) .
O31 W14 1.928(9) .
O31 W15 1.947(9) .
O32 W10 1.893(10) .
O32 W15 1.914(9) .
O33 W15 1.766(9) .
O33 Li1 2.00(2) .
O34 W15 1.721(10) .
O1 P1 1.586(8) .
O1 Ni1 2.081(8) .
O1 Ni1 2.113(9) 2_675
O1 Li1 2.04(2) .
O36 Ni1 2.036(8) .
O36 W13 1.778(8) .
O36 Li1 2.21(2) 2_675
O37 Ni1 2.011(9) .
O37 W14 1.772(8) .
O37 W14' 1.65(3) .
O38 W14 1.736(8) .
O39 W13 1.725(9) .
O39 W13' 1.89(3) .
O40 Ni1 2.043(8) 2_675
O40 W12 1.776(8) .
O40 Li1 2.18(2) 2_675
O41 W12 1.736(8) .
O42 W10 1.916(9) .
O42 W11 1.936(9) .
O43 Ni1 1.985(8) 2_675
O43 W11 1.772(8) .
O43 W11' 2.20(4) .
O44 W11 1.728(8) .
O45 W10 1.735(9) .
O46 W10 1.748(9) .
O46 Li1 2.01(2) .
O47 W9 1.717(9) .
O48 W8 1.723(9) .
O48 Na1B 2.93(2) .
O49 W7 1.725(9) .
O50 W6 1.728(9) .
O50 Na1A 2.55(2) 1_455
O51 W4 1.922(9) .
O51 W5 1.919(9) .
O52 W5 1.750(9) .
O52 Na1B 3.003(18) 1_455
O53 W4 1.727(9) .
O53 Na3A 2.32(3) .
O53 Na3C 2.85(3) .
O54 W3 1.727(10) .
O54 Na3C 3.00(3) 2_666
O55 W2 1.722(9) .
O56 W1 1.724(9) .
O10W Li3 1.92(3) .
Ni1 O1 2.113(9) 2_675
Ni1 O40 2.043(8) 2_675
Ni1 O43 1.985(8) 2_675
Ni1 Li1 3.01(2) .
Ni1 Li1 3.01(2) 2_675
W1' Li2 2.78(4) .
W13' Li1 3.19(3) 2_675
Na3A O23W 2.29(3) .
Na3A O22W 2.47(4) .
Na3A O19W 2.53(3) .
Na3A Na3B 2.31(4) .
Na3A Na3C 1.50(4) .
O6W Na1A 2.44(2) 1_455
O9W Li3 1.92(4) .
Na1B O52 3.003(18) 1_655
O11W Li3 1.88(4) .
O20W Na1A 2.44(2) .
Na1A O50 2.55(2) 1_655
Na1A O6W 2.44(2) 1_655
Na1A O25W 2.38(2) 1_565
Na1A O1W 2.27(3) 1_565
O23W Na3C 2.88(3) .
O25W Na1A 2.38(2) 1_545
O28W Na3B 2.78(4) .
Na2 O16W 2.96(3) 2_576
Na2 Li2 3.64(5) 2_576
O1W Na1A 2.27(3) 1_545
Li1 O40 2.18(2) 2_675
O16W Na2 2.96(3) 2_576
O12W Li3 2.03(4) .
O21W Na3B 2.80(4) .
Li2 Na2 3.64(5) 2_576
Li2 O29W 2.42(5) .
Li2 O29' 2.58(5) .
O24W Na3C 2.23(5) .
Na3B Na3C 1.14(3) .
Na3C O54 3.00(3) 2_666

loop_
_geom_torsion_atom_site_label_1
_geom_torsion_atom_site_label_2
_geom_torsion_atom_site_label_3
_geom_torsion_atom_site_label_4
_geom_torsion
_geom_torsion_site_symmetry_1
_geom_torsion_site_symmetry_4
O53 Na3A Na3C O54 -145.5(15) . 2_666
O53 Na3A Na3C O23W -173.3(17) . .
O53 Na3A Na3C O24W -83.6(14) . .
O53 Na3A Na3C Na3B 97(3) . .
Ni1 O1 P1 O21 177.3(5) . .
Ni1 O1 P1 O21 -56.1(7) 2_675 .
Ni1 O1 P1 O25 63.8(6) 2_675 .
Ni1 O1 P1 O25 -62.8(7) . .
Ni1 O1 P1 O29 56.6(7) . .
Ni1 O1 P1 O29 -176.8(5) 2_675 .
Ni1 O36 W13 O25 52.5(8) . .
Ni1 O36 W13 O26 53(2) . .
Ni1 O36 W13 O27 125.5(8) . .
Ni1 O36 W13 O0AA -31.2(9) . .
Ni1 O36 W13 O39 -134.6(8) . .
Ni1 O37 W14 O0AA 39.0(9) . .
Ni1 O37 W14 O28 -28(2) . .
Ni1 O37 W14 O29 -45.2(9) . .
Ni1 O37 W14 O31 -118.3(9) . .
Ni1 O37 W14 O38 142.1(9) . .
Ni1 O37 W14' O28 -154(3) . .
Ni1 O40 W12 O23 29.9(8) 2_675 .
Ni1 O40 W12 O24 -51(2) 2_675 .
Ni1 O40 W12 O25 -53.9(8) 2_675 .
Ni1 O40 W12 O27 -126.5(8) 2_675 .
Ni1 O40 W12 O41 133.6(8) 2_675 .
Ni1 O43 W11 O21 47.2(8) 2_675 .
Ni1 O43 W11 O22 36(2) 2_675 .
Ni1 O43 W11 O23 -37.2(9) 2_675 .
Ni1 O43 W11 O42 118.8(9) 2_675 .
Ni1 O43 W11 O44 -141.0(9) 2_675 .
W1 O2 P2 O7 179.7(5) . .
W1 O2 P2 O11 -60.4(6) . .
W1 O2 P2 O16 59.6(6) . .
W2 O2 P2 O7 -59.3(6) . .
W2 O2 P2 O11 60.6(6) . .
W2 O2 P2 O16 -179.4(5) . .
W3 O2 P2 O7 59.8(6) . .
W3 O2 P2 O11 179.7(5) . .
W3 O2 P2 O16 -60.3(6) . .
W4 O6 W3 O2 61.0(9) . .
W4 O6 W3 O4 132.9(10) . .
W4 O6 W3 O5 62.3(16) . .
W4 O6 W3 O17 -24.5(10) . .
W4 O6 W3 O54 -126.8(10) . .
W4 O7 P2 O2 -67.1(7) . .
W4 O7 P2 O11 177.5(5) . .
W4 O7 P2 O16 48.8(8) . .
W4 O19 W9 O16 -33.6(13) . .
W4 O19 W9 O17 47.4(13) . .
W4 O19 W9 O18 -10(2) . .
W4 O19 W9 O20 -117.6(14) . .
W4 O19 W9 O47 140.1(13) . .
W5 O7 P2 O2 66.7(7) . .
W5 O7 P2 O11 -48.7(8) . .
W5 O7 P2 O16 -177.4(6) . .
W5 O8 W2 O2 -58.6(10) . .
W5 O8 W2 O3 -55.5(17) . .
W5 O8 W2 O4 -131.2(11) . .
W5 O8 W2 O10 25.5(11) . .
W5 O8 W2 O55 129.7(10) . .
W5 O9 W6 O10 -42.8(14) . .
W5 O9 W6 O11 37.7(14) . .
W5 O9 W6 O13 17(2) . .
W5 O9 W6 O26 120.8(14) . .
W5 O9 W6 O50 -137.0(14) . .
W6 O9 W5 O7 -37.7(14) . .
W6 O9 W5 O8 43.2(14) . .
W6 O9 W5 O28 -120.9(14) . .
W6 O9 W5 O51 -17(2) . .
W6 O9 W5 O52 136.4(14) . .
W6 O10 W2 O2 61.1(10) . .
W6 O10 W2 O3 133.2(10) . .
W6 O10 W2 O4 61.8(16) . .
W6 O10 W2 O8 -24.1(10) . .
W6 O10 W2 O55 -128.1(10) . .
W6 O11 P2 O2 -67.2(7) . .
W6 O11 P2 O7 48.6(7) . .
W6 O11 P2 O16 177.2(5) . .
W7 O11 P2 O2 67.6(7) . .
W7 O11 P2 O7 -176.5(5) . .
W7 O11 P2 O16 -48.0(8) . .
W7 O12 W1 O2 -57.2(10) . .
W7 O12 W1 O3 -130.0(10) . .
W7 O12 W1 O5 -56.2(16) . .
W7 O12 W1 O15 28.2(10) . .
W7 O12 W1 O56 130.3(10) . .
W7 O14 W8 O15 -46.3(13) . .
W7 O14 W8 O16 35.1(13) . .
W7 O14 W8 O18 14(2) . .
W7 O14 W8 O22 118.0(13) . .
W7 O14 W8 O48 -140.1(13) . .
W8 O14 W7 O11 -35.1(13) . .
W8 O14 W7 O12 46.3(13) . .
W8 O14 W7 O13 -13(2) . .
W8 O14 W7 O24 -118.5(13) . .
W8 O14 W7 O49 139.6(13) . .
W8 O15 W1 O2 56.5(10) . .
W8 O15 W1 O3 53.3(17) . .
W8 O15 W1 O5 128.8(10) . .
W8 O15 W1 O12 -28.8(10) . .
W8 O15 W1 O56 -131.8(10) . .
W8 O16 P2 O2 -66.8(7) . .
W8 O16 P2 O7 177.1(6) . .
W8 O16 P2 O11 48.5(8) . .
W9 O16 P2 O2 67.9(7) . .
W9 O16 P2 O7 -48.2(8) . .
W9 O16 P2 O11 -176.7(5) . .
W9 O17 W3 O2 -57.5(9) . .
W9 O17 W3 O4 -57.7(15) . .
W9 O17 W3 O5 -129.6(9) . .
W9 O17 W3 O6 27.2(9) . .
W9 O17 W3 O54 130.3(9) . .
W9 O19 W4 O6 -46.5(13) . .
W9 O19 W4 O7 33.9(13) . .
W9 O19 W4 O30 118.0(14) . .
W9 O19 W4 O51 12(2) . .
W9 O19 W4 O53 -139.8(13) . .
W10 O20 W9 O16 -87.9(19) . .
W10 O20 W9 O17 -73(3) . .
W10 O20 W9 O18 -161.2(19) . .
W10 O20 W9 O19 -2.5(19) . .
W10 O20 W9 O47 99.4(19) . .
W10 O21 P1 O25 176.6(5) . .
W10 O21 P1 O29 53.5(7) . .
W10 O21 P1 O1 -65.2(7) . .
W11 O21 P1 O25 -54.5(7) . .
W11 O21 P1 O29 -177.5(5) . .
W11 O21 P1 O1 63.7(7) . .
W11 O22 W8 O14 5(2) . .
W11 O22 W8 O15 75(3) . .
W11 O22 W8 O16 90(2) . .
W11 O22 W8 O18 163(2) . .
W11 O22 W8 O48 -97(2) . .
W11 O23 W12 O24 145.9(9) . .
W11 O23 W12 O25 63.3(8) . .
W11 O23 W12 O27 91.2(12) . .
W11 O23 W12 O40 -19.7(9) . .
W11 O23 W12 O41 -123.0(9) . .
W11' O22 W8 O14 46(3) . .
W11' O22 W8 O15 116(3) . .
W11' O22 W8 O16 131(3) . .
W11' O22 W8 O18 -156(3) . .
W11' O22 W8 O48 -56(3) . .
W11' O43 W11 O21 160(3) . .
W11' O43 W11 O22 148(4) . .
W11' O43 W11 O23 76(3) . .
W11' O43 W11 O42 -128(3) . .
W11' O43 W11 O44 -28(3) . .
W12 O24 W7 O11 -86.0(18) . .
W12 O24 W7 O12 -76(3) . .
W12 O24 W7 O13 -159.3(18) . .
W12 O24 W7 O14 -1.0(18) . .
W12 O24 W7 O49 101.3(18) . .
W12 O25 P1 O21 56.3(7) . .
W12 O25 P1 O29 179.7(5) . .
W12 O25 P1 O1 -62.6(7) . .
W13 O25 P1 O21 -178.8(5) . .
W13 O25 P1 O29 -55.4(7) . .
W13 O25 P1 O1 62.3(7) . .
W13 O26 W6 O9 3.3(18) . .
W13 O26 W6 O10 75(2) . .
W13 O26 W6 O11 88.2(18) . .
W13 O26 W6 O13 161.8(17) . .
W13 O26 W6 O50 -99.7(18) . .
W13 O39 W13' O25 -10.3(11) . .
W13 O39 W13' O26 -80(2) . .
W13 O39 W13' Li1 103(2) . 2_675
W13' O25 P1 O21 166.8(14) . .
W13' O25 P1 O29 -69.9(14) . .
W13' O25 P1 O1 47.8(15) . .
W13' O39 W13 O26 82(2) . .
W13' O39 W13 O27 0(2) . .
W13' O39 W13 O0AA 166(2) . .
W13' O39 W13 O36 -96(2) . .
W14 O0AA W13 O25 -63.7(9) . .
W14 O0AA W13 O26 -145.8(9) . .
W14 O0AA W13 O27 -90.8(12) . .
W14 O0AA W13 O36 19.7(10) . .
W14 O0AA W13 O39 123.2(9) . .
W14 O28 W5 O7 -86(2) . .
W14 O28 W5 O8 -74(3) . .
W14 O28 W5 O9 -1(2) . .
W14 O28 W5 O51 -159(2) . .
W14 O28 W5 O52 101(2) . .
W14 O29 P1 O21 177.3(5) . .
W14 O29 P1 O25 54.3(7) . .
W14 O29 P1 O1 -63.3(7) . .
W14 O37 W14' O28 16.4(17) . .
W14' O28 W5 O7 -70.2(19) . .
W14' O28 W5 O8 -58(3) . .
W14' O28 W5 O9 14.3(19) . .
W14' O28 W5 O51 -143.2(19) . .
W14' O28 W5 O52 116.8(19) . .
W14' O37 W14 O0AA 25(3) . .
W14' O37 W14 O28 -42(4) . .
W14' O37 W14 O29 -59(3) . .
W14' O37 W14 O31 -132(3) . .
W14' O37 W14 O38 128(3) . .
W15 O29 P1 O21 -52.7(7) . .
W15 O29 P1 O25 -175.7(5) . .
W15 O29 P1 O1 66.7(7) . .
W15 O30 W4 O6 77(2) . .
W15 O30 W4 O7 86.7(17) . .
W15 O30 W4 O19 1.6(18) . .
W15 O30 W4 O51 159.9(17) . .
W15 O30 W4 O53 -101.2(17) . .
W15 O32 W10 O20 148.3(9) . .
W15 O32 W10 O21 66.1(8) . .
W15 O32 W10 O42 96.9(11) . .
W15 O32 W10 O45 -123.2(8) . .
W15 O32 W10 O46 -19.3(9) . .
Na3A O53 W4 O6 -15.0(15) . .
Na3A O53 W4 O19 68.9(15) . .
Na3A O53 W4 O30 164.6(15) . .
Na3A O53 W4 O51 -100.4(15) . .
Na3A Na3B Na3C O53 61(2) . .
Na3A Na3B Na3C O54 -134(3) . 2_666
Na3A Na3B Na3C O23W -56(2) . .
Na3A Na3B Na3C O24W -179(8) . .
Na1B O48 W8 O14 -60.0(8) . .
Na1B O48 W8 O15 -143.6(8) . .
Na1B O48 W8 O18 130.0(8) . .
Na1B O48 W8 O22 34.0(9) . .
Na1B O52 W5 O8 65.3(6) 1_455 .
Na1B O52 W5 O9 -18.3(6) 1_455 .
Na1B O52 W5 O28 -113.3(6) 1_455 .
Na1B O52 W5 O51 151.5(5) 1_455 .
Na1A O50 W6 O9 -23.4(9) 1_455 .
Na1A O50 W6 O10 -107.5(8) 1_455 .
Na1A O50 W6 O13 166.3(8) 1_455 .
Na1A O50 W6 O26 71.0(8) 1_455 .
O23W Na3A Na3C O53 173.3(17) . .
O23W Na3A Na3C O54 28(2) . 2_666
O23W Na3A Na3C O24W 89.7(15) . .
O23W Na3A Na3C Na3B -90(3) . .
O28W Na3B Na3C O53 -17(3) . .
O28W Na3B Na3C O54 147.9(18) . 2_666
O28W Na3B Na3C Na3A -78(4) . .
O28W Na3B Na3C O23W -134.6(17) . .
O28W Na3B Na3C O24W 103(6) . .
O22W Na3A Na3C O53 -96.2(14) . .
O22W Na3A Na3C O54 118.3(17) . 2_666
O22W Na3A Na3C O23W 90.5(14) . .
O22W Na3A Na3C O24W -179.8(15) . .
O22W Na3A Na3C Na3B 1(4) . .
O19W Na3A Na3C O53 60(3) . .
O19W Na3A Na3C O54 -85(4) . 2_666
O19W Na3A Na3C O23W -113(4) . .
O19W Na3A Na3C O24W -23(4) . .
O19W Na3A Na3C Na3B 157(3) . .
Li1 O33 W15 O29 42.8(12) . .
Li1 O33 W15 O30 39(2) . .
Li1 O33 W15 O31 114.2(12) . .
Li1 O33 W15 O32 -41.9(12) . .
Li1 O33 W15 O34 -146.7(12) . .
Li1 O1 P1 O21 59.4(9) . .
Li1 O1 P1 O25 179.3(9) . .
Li1 O1 P1 O29 -61.3(9) . .
Li1 O36 W13 O25 -84.7(8) 2_675 .
Li1 O36 W13 O26 -83.9(17) 2_675 .
Li1 O36 W13 O27 -11.6(8) 2_675 .
Li1 O36 W13 O0AA -168.4(8) 2_675 .
Li1 O36 W13 O39 88.2(9) 2_675 .
Li1 O40 W12 O23 169.6(8) 2_675 .
Li1 O40 W12 O24 89.1(17) 2_675 .
Li1 O40 W12 O25 85.8(8) 2_675 .
Li1 O40 W12 O27 13.2(8) 2_675 .
Li1 O40 W12 O41 -86.7(8) 2_675 .
Li1 O46 W10 O20 -29(3) . .
Li1 O46 W10 O21 -40.2(12) . .
Li1 O46 W10 O32 43.9(12) . .
Li1 O46 W10 O42 -111.8(12) . .
Li1 O46 W10 O45 147.8(12) . .
O21W Na3B Na3C O53 139.3(15) . .
O21W Na3B Na3C O54 -56(2) . 2_666
O21W Na3B Na3C Na3A 78(3) . .
O21W Na3B Na3C O23W 22(3) . .
O21W Na3B Na3C O24W -101(6) . .
Na3B Na3A Na3C O53 -97(3) . .
Na3B Na3A Na3C O54 118(4) . 2_666
Na3B Na3A Na3C O23W 90(3) . .
Na3B Na3A Na3C O24W 180(4) . .
Na3C O53 W4 O6 -8.5(8) . .
Na3C O53 W4 O19 75.4(8) . .
Na3C O53 W4 O30 171.1(8) . .
Na3C O53 W4 O51 -93.9(8) . .
Na3C O54 W3 O2 -64(3) 2_666 .
Na3C O54 W3 O4 -107.0(11) 2_666 .
Na3C O54 W3 O5 -21.3(11) 2_666 .
Na3C O54 W3 O6 162.4(10) 2_666 .
Na3C O54 W3 O17 69.9(11) 2_666 .
